data_4517390
loop_
_publ_author_name
'Ohmatsu, Kohsuke'
'Suzuki, Ryuhei'
'Furukawa, Yukino'
'Sato, Makoto'
'Ooi, Takashi'

_publ_section_title
;
 Zwitterionic 1,2,3-Triazolium Amidate as a Catalyst for Photoinduced
 Hydrogen-Atom Transfer Radical Alkylation
;
_journal_name_full 'ACS Catalysis'
_journal_page_first 2627
_journal_paper_doi 10.1021/acscatal.9b04491
_journal_year 2020
_chemical_formula_sum 'C16 H15 Cl N4 O'
_chemical_formula_weight 314.77
_space_group_crystal_system monoclinic
_space_group_IT_number 15
_space_group_name_Hall '-C 2yc'
_space_group_name_H-M_alt 'C 1 2/c 1'
_atom_sites_solution_hydrogens geom
_audit_creation_method SHELXL-2017/1
_cell_angle_alpha 90
_cell_angle_beta 92.386(14)
_cell_angle_gamma 90
_cell_formula_units_Z 8
_cell_length_a 12.465(9)
_cell_length_b 11.018(7)
_cell_length_c 22.209(15)
_cell_measurement_reflns_used 4559
_cell_measurement_temperature 120(2)
_cell_measurement_theta_max 27.60
_cell_measurement_theta_min 3.00
_cell_volume 3048(4)
_computing_structure_refinement 'SHELXL-2017/1 (Sheldrick, 2017)'
_diffrn_ambient_temperature 120(2)
_diffrn_detector_area_resol_mean 5.814
_diffrn_measured_fraction_theta_full 0.988
_diffrn_measured_fraction_theta_max 0.987
_diffrn_measurement_device_type 'Rigaku XtaLAB P200'
_diffrn_measurement_method \w
_diffrn_radiation_type MoK\a
_diffrn_radiation_wavelength 0.71075
_diffrn_reflns_av_R_equivalents 0.0951
_diffrn_reflns_av_unetI/netI 0.0857
_diffrn_reflns_Laue_measured_fraction_full 0.988
_diffrn_reflns_Laue_measured_fraction_max 0.987
_diffrn_reflns_limit_h_max 14
_diffrn_reflns_limit_h_min -15
_diffrn_reflns_limit_k_max 13
_diffrn_reflns_limit_k_min -13
_diffrn_reflns_limit_l_max 24
_diffrn_reflns_limit_l_min -26
_diffrn_reflns_number 9363
_diffrn_reflns_point_group_measured_fraction_full 0.988
_diffrn_reflns_point_group_measured_fraction_max 0.987
_diffrn_reflns_theta_full 25.242
_diffrn_reflns_theta_max 25.499
_diffrn_reflns_theta_min 3.036
_exptl_absorpt_coefficient_mu 0.258
_exptl_absorpt_correction_T_max 1.000
_exptl_absorpt_correction_T_min 0.715
_exptl_absorpt_correction_type multi-scan
_exptl_absorpt_process_details 'REQAB (Rigaku, 1998)'
_exptl_crystal_colour colorless
_exptl_crystal_density_diffrn 1.372
_exptl_crystal_description prism
_exptl_crystal_F_000 1312
_exptl_crystal_size_max 0.300
_exptl_crystal_size_mid 0.200
_exptl_crystal_size_min 0.200
_refine_diff_density_max 0.284
_refine_diff_density_min -0.339
_refine_diff_density_rms 0.081
_refine_ls_extinction_method none
_refine_ls_goodness_of_fit_ref 0.910
_refine_ls_hydrogen_treatment constr
_refine_ls_matrix_type full
_refine_ls_number_parameters 200
_refine_ls_number_reflns 2803
_refine_ls_number_restraints 0
_refine_ls_restrained_S_all 0.910
_refine_ls_R_factor_all 0.0525
_refine_ls_R_factor_gt 0.0446
_refine_ls_shift/su_max 0.001
_refine_ls_shift/su_mean 0.000
_refine_ls_structure_factor_coef Fsqd
_refine_ls_weighting_details 'w=1/[\s^2^(Fo^2^)+(0.0469P)^2^] where P=(Fo^2^+2Fc^2^)/3'
_refine_ls_weighting_scheme calc
_refine_ls_wR_factor_gt 0.1074
_refine_ls_wR_factor_ref 0.1089
_reflns_Friedel_coverage 0.000
_reflns_number_gt 2060
_reflns_number_total 2803
_reflns_threshold_expression 'I > 2\s(I)'
_cod_data_source_file cs9b04491_si_002.cif
_cod_data_source_block HClsalt
_cod_original_sg_symbol_H-M 'C 2/c'
_cod_database_code 4517390
_shelx_shelxl_version_number 2017/1
_shelx_space_group_comment
;
The symmetry employed for this shelxl refinement is uniquely defined
by the following loop, which should always be used as a source of
symmetry information in preference to the above space-group names.
They are only intended as comments.
;
_shelx_estimated_absorpt_t_min 0.927
_shelx_estimated_absorpt_t_max 0.950

loop_
_space_group_symop_operation_xyz
'x, y, z'
'-x, y, -z+1/2'
'x+1/2, y+1/2, z'
'-x+1/2, y+1/2, -z+1/2'
'-x, -y, -z'
'x, -y, z-1/2'
'-x+1/2, -y+1/2, -z'
'x+1/2, -y+1/2, z-1/2'

loop_
_atom_site_label
_atom_site_type_symbol
_atom_site_fract_x
_atom_site_fract_y
_atom_site_fract_z
_atom_site_U_iso_or_equiv
_atom_site_adp_type
_atom_site_occupancy
_atom_site_site_symmetry_order
_atom_site_calc_flag
_atom_site_refinement_flags_posn
_atom_site_refinement_flags_adp
N1 N 0.65389(13) 0.17939(15) 0.14486(7) 0.0249(4) Uani 1 1 d . .
N2 N 0.55900(14) 0.13356(15) 0.12870(8) 0.0285(4) Uani 1 1 d . .
N3 N 0.53679(13) 0.18294(16) 0.07519(7) 0.0264(4) Uani 1 1 d . .
N4 N 0.60801(13) 0.32296(15) 0.00410(7) 0.0262(4) Uani 1 1 d . .
H1 H 0.566535 0.295921 -0.026008 0.031 Uiso 1 1 calc R U
C1 C 0.70229(17) 0.14315(18) 0.20242(9) 0.0258(5) Uani 1 1 d . .
C2 C 0.64475(18) 0.0650(2) 0.23841(10) 0.0370(6) Uani 1 1 d . .
H2 H 0.577374 0.033286 0.224388 0.044 Uiso 1 1 calc R U
C3 C 0.6873(2) 0.0344(2) 0.29476(11) 0.0409(6) Uani 1 1 d . .
H3 H 0.648565 -0.017300 0.320335 0.049 Uiso 1 1 calc R U
C4 C 0.7867(2) 0.0795(2) 0.31379(10) 0.0386(6) Uani 1 1 d . .
H4 H 0.815536 0.059492 0.352784 0.046 Uiso 1 1 calc R U
C5 C 0.8445(2) 0.1537(2) 0.27642(10) 0.0375(6) Uani 1 1 d . .
H5 H 0.913566 0.182041 0.289577 0.045 Uiso 1 1 calc R U
C6 C 0.80236(17) 0.18687(19) 0.22012(9) 0.0298(5) Uani 1 1 d . .
H6 H 0.841230 0.238191 0.194454 0.036 Uiso 1 1 calc R U
C7 C 0.61612(16) 0.25926(18) 0.05771(9) 0.0239(5) Uani 1 1 d . .
C8 C 0.69275(16) 0.25677(19) 0.10317(9) 0.0259(5) Uani 1 1 d . .
H7 H 0.758925 0.299647 0.105355 0.031 Uiso 1 1 calc R U
C9 C 0.43389(18) 0.1532(2) 0.04463(10) 0.0376(6) Uani 1 1 d . .
H8 H 0.406498 0.077038 0.060859 0.056 Uiso 1 1 calc R U
H9 H 0.443898 0.144009 0.001329 0.056 Uiso 1 1 calc R U
H10 H 0.382356 0.218522 0.051222 0.056 Uiso 1 1 calc R U
C10 C 0.66513(16) 0.42893(19) -0.00198(10) 0.0270(5) Uani 1 1 d . .
C11 C 0.65102(17) 0.49262(17) -0.06119(9) 0.0260(5) Uani 1 1 d . .
C12 C 0.73867(18) 0.55885(19) -0.08056(10) 0.0317(5) Uani 1 1 d . .
H11 H 0.803542 0.560008 -0.056547 0.038 Uiso 1 1 calc R U
C13 C 0.7324(2) 0.6227(2) -0.13407(10) 0.0390(6) Uani 1 1 d . .
H12 H 0.793160 0.665428 -0.147502 0.047 Uiso 1 1 calc R U
C14 C 0.6369(2) 0.6236(2) -0.16784(10) 0.0388(6) Uani 1 1 d . .
H13 H 0.631376 0.668808 -0.204270 0.047 Uiso 1 1 calc R U
C15 C 0.54932(19) 0.5591(2) -0.14893(10) 0.0354(5) Uani 1 1 d . .
H14 H 0.483921 0.560636 -0.172465 0.042 Uiso 1 1 calc R U
C16 C 0.55587(17) 0.49206(19) -0.09583(10) 0.0295(5) Uani 1 1 d . .
H15 H 0.495946 0.446481 -0.083469 0.035 Uiso 1 1 calc R U
Cl1 Cl 0.97414(4) 0.32636(5) 0.10581(2) 0.03266(17) Uani 1 1 d . .
O1 O 0.72312(14) 0.46821(15) 0.03851(7) 0.0425(4) Uani 1 1 d . .

loop_
_atom_site_aniso_label
_atom_site_aniso_U_11
_atom_site_aniso_U_22
_atom_site_aniso_U_33
_atom_site_aniso_U_23
_atom_site_aniso_U_13
_atom_site_aniso_U_12
N1 0.0249(9) 0.0241(9) 0.0258(9) -0.0013(8) 0.0019(7) -0.0035(7)
N2 0.0288(10) 0.0299(10) 0.0267(10) 0.0004(8) 0.0011(8) -0.0073(8)
N3 0.0256(9) 0.0284(9) 0.0250(10) -0.0018(8) -0.0004(7) -0.0057(8)
N4 0.0280(9) 0.0284(9) 0.0218(9) -0.0002(8) -0.0041(7) -0.0093(8)
C1 0.0309(11) 0.0249(11) 0.0216(11) 0.0002(8) 0.0026(9) 0.0030(9)
C2 0.0342(13) 0.0409(14) 0.0361(14) 0.0082(11) 0.0044(10) -0.0034(11)
C3 0.0463(15) 0.0421(14) 0.0351(14) 0.0144(11) 0.0106(12) 0.0051(11)
C4 0.0490(15) 0.0408(14) 0.0259(12) 0.0059(10) 0.0011(11) 0.0142(12)
C5 0.0381(13) 0.0431(14) 0.0309(13) -0.0027(11) -0.0040(11) 0.0056(10)
C6 0.0333(12) 0.0282(12) 0.0280(12) 0.0019(9) 0.0018(9) -0.0016(9)
C7 0.0247(11) 0.0235(11) 0.0235(11) -0.0025(8) 0.0011(9) -0.0044(9)
C8 0.0254(11) 0.0279(11) 0.0244(12) 0.0009(9) 0.0033(9) -0.0056(9)
C9 0.0293(12) 0.0474(15) 0.0355(13) -0.0005(11) -0.0041(10) -0.0146(10)
C10 0.0259(11) 0.0265(11) 0.0288(12) -0.0007(9) 0.0029(9) -0.0037(9)
C11 0.0301(12) 0.0222(11) 0.0255(11) -0.0037(9) 0.0006(9) -0.0020(9)
C12 0.0305(12) 0.0307(12) 0.0335(13) 0.0014(10) -0.0014(10) -0.0042(10)
C13 0.0422(14) 0.0332(13) 0.0421(15) 0.0075(11) 0.0068(12) -0.0094(11)
C14 0.0532(16) 0.0298(12) 0.0335(14) 0.0092(10) 0.0020(12) 0.0001(11)
C15 0.0381(13) 0.0314(12) 0.0358(13) 0.0022(10) -0.0086(10) 0.0009(10)
C16 0.0270(12) 0.0276(11) 0.0338(13) -0.0001(9) 0.0022(10) -0.0013(9)
Cl1 0.0318(3) 0.0358(3) 0.0304(3) -0.0065(2) 0.0014(2) -0.0071(2)
O1 0.0521(11) 0.0421(10) 0.0320(9) 0.0032(7) -0.0129(8) -0.0225(8)

loop_
_atom_type_symbol
_atom_type_description
_atom_type_scat_dispersion_real
_atom_type_scat_dispersion_imag
_atom_type_scat_source
C C 0.0033 0.0016 'International Tables Vol C Tables 4.2.6.8 and 6.1.1.4'
H H 0.0000 0.0000 'International Tables Vol C Tables 4.2.6.8 and 6.1.1.4'
N N 0.0061 0.0033 'International Tables Vol C Tables 4.2.6.8 and 6.1.1.4'
O O 0.0106 0.0060 'International Tables Vol C Tables 4.2.6.8 and 6.1.1.4'
Cl Cl 0.1484 0.1585 'International Tables Vol C Tables 4.2.6.8 and 6.1.1.4'

loop_
_geom_angle_atom_site_label_1
_geom_angle_atom_site_label_2
_geom_angle_atom_site_label_3
_geom_angle
N2 N1 C8 113.19(17)
N2 N1 C1 118.04(17)
C8 N1 C1 128.77(17)
N1 N2 N3 103.76(16)
N2 N3 C7 112.37(17)
N2 N3 C9 118.05(17)
C7 N3 C9 129.55(18)
C10 N4 C7 119.69(17)
C6 C1 C2 122.2(2)
C6 C1 N1 119.63(19)
C2 C1 N1 118.14(19)
C3 C2 C1 118.9(2)
C2 C3 C4 119.6(2)
C3 C4 C5 120.6(2)
C6 C5 C4 120.5(2)
C1 C6 C5 118.0(2)
C8 C7 N3 105.70(18)
C8 C7 N4 132.32(19)
N3 C7 N4 121.96(18)
C7 C8 N1 104.97(18)
O1 C10 N4 121.7(2)
O1 C10 C11 122.05(19)
N4 C10 C11 116.23(18)
C16 C11 C12 119.6(2)
C16 C11 C10 123.56(19)
C12 C11 C10 116.84(19)
C13 C12 C11 121.0(2)
C12 C13 C14 119.2(2)
C13 C14 C15 120.3(2)
C14 C15 C16 120.7(2)
C11 C16 C15 119.1(2)

loop_
_geom_bond_atom_site_label_1
_geom_bond_atom_site_label_2
_geom_bond_distance
N1 N2 1.322(2)
N1 C8 1.363(3)
N1 C1 1.447(3)
N2 N3 1.326(2)
N3 C7 1.367(3)
N3 C9 1.463(3)
N4 C10 1.377(3)
N4 C7 1.382(3)
C1 C6 1.379(3)
C1 C2 1.394(3)
C2 C3 1.380(3)
C3 C4 1.384(3)
C4 C5 1.388(3)
C5 C6 1.385(3)
C7 C8 1.361(3)
C10 O1 1.210(2)
C10 C11 1.494(3)
C11 C16 1.387(3)
C11 C12 1.397(3)
C12 C13 1.380(3)
C13 C14 1.380(3)
C14 C15 1.383(3)
C15 C16 1.391(3)

loop_
_geom_torsion_atom_site_label_1
_geom_torsion_atom_site_label_2
_geom_torsion_atom_site_label_3
_geom_torsion_atom_site_label_4
_geom_torsion
C8 N1 N2 N3 0.1(2)
C1 N1 N2 N3 180.00(16)
N1 N2 N3 C7 -0.2(2)
N1 N2 N3 C9 -178.44(17)
N2 N1 C1 C6 178.46(18)
C8 N1 C1 C6 -1.6(3)
N2 N1 C1 C2 -2.0(3)
C8 N1 C1 C2 177.9(2)
C6 C1 C2 C3 2.8(3)
N1 C1 C2 C3 -176.72(19)
C1 C2 C3 C4 -1.4(3)
C2 C3 C4 C5 -0.9(4)
C3 C4 C5 C6 1.9(4)
C2 C1 C6 C5 -1.8(3)
N1 C1 C6 C5 177.71(18)
C4 C5 C6 C1 -0.5(3)
N2 N3 C7 C8 0.3(2)
C9 N3 C7 C8 178.2(2)
N2 N3 C7 N4 -178.19(17)
C9 N3 C7 N4 -0.2(3)
C10 N4 C7 C8 -22.5(3)
C10 N4 C7 N3 155.47(19)
N3 C7 C8 N1 -0.2(2)
N4 C7 C8 N1 178.0(2)
N2 N1 C8 C7 0.1(2)
C1 N1 C8 C7 -179.84(18)
C7 N4 C10 O1 0.3(3)
C7 N4 C10 C11 -179.49(17)
O1 C10 C11 C16 -146.8(2)
N4 C10 C11 C16 32.9(3)
O1 C10 C11 C12 31.0(3)
N4 C10 C11 C12 -149.27(19)
C16 C11 C12 C13 -0.8(3)
C10 C11 C12 C13 -178.68(19)
C11 C12 C13 C14 1.9(3)
C12 C13 C14 C15 -1.5(3)
C13 C14 C15 C16 -0.2(4)
C12 C11 C16 C15 -0.9(3)
C10 C11 C16 C15 176.87(19)
C14 C15 C16 C11 1.4(3)
